data_1574289
loop_
_publ_author_name
'Petrykowski, Wojciech D.'
'Vanthuyne, Nicolas'
'Naim, Carmelo'
'Bertocchi, Francesco'
'Poronik, Yevgen M.'
'Ciesielski, Arkadiusz'
'Cyra\'nski, Micha\/l K.'
'Terenziani, Francesca'
'Jacquemin, Denis'
'Gryko, Daniel T.'

_publ_section_title
;
 Double helicene possessing B--N dative bonds built on
 1,4-dihydropyrrolo[3,2-b]pyrrole core
;
_journal_issue 19
_journal_name_full 'Chemical Science'
_journal_page_first 8338
_journal_page_last 8345
_journal_paper_doi 10.1039/D5SC00540J
_journal_volume 16
_journal_year 2025
_chemical_formula_moiety 'C72 H73.999 B2 N4'
_chemical_formula_sum 'C72 H74 B2 N4'
_chemical_formula_weight 1016.97
_space_group_crystal_system monoclinic
_space_group_IT_number 14
_space_group_name_Hall '-P 2yn'
_space_group_name_H-M_alt 'P 1 21/n 1'
_atom_sites_solution_hydrogens mixed
_atom_sites_solution_primary dual
_audit_creation_date 2024-12-30
_audit_creation_method
;
Olex2 1.5
(compiled 2024.02.16 svn.r378c4104 for OlexSys, GUI svn.r6928)
;
_audit_update_record
;
2025-01-08 deposited with the CCDC.	2025-04-02 downloaded from the CCDC.
;
_cell_angle_alpha 90
_cell_angle_beta 106.520(2)
_cell_angle_gamma 90
_cell_formula_units_Z 4
_cell_length_a 20.2478(10)
_cell_length_b 12.0654(6)
_cell_length_c 24.4100(12)
_cell_measurement_reflns_used 9726
_cell_measurement_temperature 130(2)
_cell_measurement_theta_max 30.19
_cell_measurement_theta_min 2.64
_cell_volume 5717.1(5)
_computing_cell_refinement 'Bruker SAINT'
_computing_data_collection 'Bruker APEX2'
_computing_data_reduction 'Bruker SAINT'
_computing_molecular_graphics 'Olex2 1.5 (Dolomanov et al., 2009)'
_computing_publication_material 'Olex2 1.5 (Dolomanov et al., 2009)'
_computing_structure_refinement 'XL  (Sheldrick, 2008)'
_computing_structure_solution 'SHELXT  (Sheldrick, 2015)'
_diffrn_ambient_temperature 130.00
_diffrn_measured_fraction_theta_full 0.999
_diffrn_measured_fraction_theta_max 0.999
_diffrn_measurement_device_type 'Bruker APEX-II CCD'
_diffrn_measurement_method '\f and \w scans'
_diffrn_radiation_type MoK\a
_diffrn_radiation_wavelength 0.71073
_diffrn_reflns_av_R_equivalents 0.0516
_diffrn_reflns_av_unetI/netI 0.0390
_diffrn_reflns_Laue_measured_fraction_full 0.999
_diffrn_reflns_Laue_measured_fraction_max 0.999
_diffrn_reflns_limit_h_max 24
_diffrn_reflns_limit_h_min -24
_diffrn_reflns_limit_k_max 14
_diffrn_reflns_limit_k_min -14
_diffrn_reflns_limit_l_max 30
_diffrn_reflns_limit_l_min -30
_diffrn_reflns_number 63992
_diffrn_reflns_point_group_measured_fraction_full 0.999
_diffrn_reflns_point_group_measured_fraction_max 0.999
_diffrn_reflns_theta_full 25.242
_diffrn_reflns_theta_max 26.000
_diffrn_reflns_theta_min 2.522
_exptl_absorpt_coefficient_mu 0.068
_exptl_absorpt_correction_T_max 0.993
_exptl_absorpt_correction_T_min 0.984
_exptl_absorpt_correction_type multi-scan
_exptl_crystal_colour 'clear yellowish'
_exptl_crystal_colour_lustre clear
_exptl_crystal_colour_modifier yellowish
_exptl_crystal_density_diffrn 1.182
_exptl_crystal_description needle
_exptl_crystal_F_000 2176
_exptl_crystal_size_max 0.4
_exptl_crystal_size_mid 0.2
_exptl_crystal_size_min 0.1
_refine_diff_density_max 0.434
_refine_diff_density_min -0.397
_refine_diff_density_rms 0.045
_refine_ls_extinction_coef 0.0009(3)
_refine_ls_extinction_expression Fc^*^=kFc[1+0.001xFc^2^\l^3^/sin(2\q)]^-1/4^
_refine_ls_extinction_method 'SHELXL-2014/7 (Sheldrick 2014'
_refine_ls_goodness_of_fit_ref 1.045
_refine_ls_hydrogen_treatment mixed
_refine_ls_matrix_type full
_refine_ls_number_parameters 956
_refine_ls_number_reflns 11218
_refine_ls_number_restraints 1051
_refine_ls_restrained_S_all 1.022
_refine_ls_R_factor_all 0.0751
_refine_ls_R_factor_gt 0.0520
_refine_ls_shift/su_max 0.000
_refine_ls_shift/su_mean 0.000
_refine_ls_structure_factor_coef Fsqd
_refine_ls_weighting_details 'w=1/[\s^2^(Fo^2^)+(0.0644P)^2^+3.2775P] where P=(Fo^2^+2Fc^2^)/3'
_refine_ls_weighting_scheme calc
_refine_ls_wR_factor_gt 0.1291
_refine_ls_wR_factor_ref 0.1430
_reflns_Friedel_coverage 0.000
_reflns_number_gt 8370
_reflns_number_total 11218
_reflns_threshold_expression 'I > 2\s(I)'
_cod_data_source_file d5sc00540j2.cif
_cod_data_source_block mo_wp_230_130k_0m
_cod_depositor_comments 'Adding full bibliography for 1574289--1574290.cif.'
_cod_database_code 1574289
_shelx_shelxl_version_number 2014/7
_shelx_space_group_comment
;
The symmetry employed for this shelxl refinement is uniquely defined
by the following loop, which should always be used as a source of
symmetry information in preference to the above space-group names.
They are only intended as comments.
;
_shelx_estimated_absorpt_t_max 0.993
_shelx_estimated_absorpt_t_min 0.973
_olex2_refinement_description
;
1. Fixed Uiso
 At 1.2 times of:
  All C(H,H) groups, All C(H,H,H,H,H,H) groups
 At 1.5 times of:
  All C(H,H,H) groups
2. Shared sites
{C60B, C60C}
3. Restrained distances
 C59-C60A = C60A-C61A = C61A-C62A = C62A-C63A = C63A-C64A = C64A-C65A
 1.52 with sigma of 0.01
 C59-C60B = C60B-C61B = C61B-C62B = C62B-C63B = C63B-C64B = C64B-C65B
 1.52 with sigma of 0.01
 C59-C60C = C60C-C61C = C61C-C62C = C62C-C63C = C63C-C64C = C64C-C65C
 1.52 with sigma of 0.01
 C24-C25A = C25A-C26A = C26A-C27 = C24-C25B = C25B-C26B = C26B-C27 = C24-C25C =
  C25C-C26C = C26C-C27
 1.52 with sigma of 0.02
 C58-C60A = C59-C61A = C60A-C62A = C61A-C63A = C62A-C64A = C63A-C65A
 2.54 with sigma of 0.02
 C58-C60B = C59-C61B = C60B-C62B = C61B-C63B = C62B-C64B = C63B-C65B
 2.54 with sigma of 0.02
 C58-C60C = C59-C61C = C60C-C62C = C61C-C63C = C62C-C64C = C63C-C65C
 2.54 with sigma of 0.02
 C23-C25A = C24-C26A = C25A-C27 = C26A-C28
 2.54 with sigma of 0.04
4. Uiso/Uaniso restraints and constraints
C60A \\sim C61A \\sim C62A \\sim C63A \\sim C64A \\sim C65A \\sim C60B \\sim
C61B \\sim C62B \\sim C63B \\sim C64B \\sim C65B \\sim C60C \\sim C61C \\sim
C62C \\sim C63C \\sim C64C \\sim C65C: within 8A with sigma of 0.02 and sigma
for terminal atoms of 0.04 within 8A
C25A \\sim C26A \\sim C25B \\sim C26B \\sim C25C \\sim C26C: within 2A with
sigma of 0.02 and sigma for terminal atoms of 0.04 within 2A
Uanis(C60B) = Uanis(C60C)
5. Others
 Fixed Sof: H24B(0.58608) H24A(0.58608) H24D(0.213) H24C(0.213) H24F(0.20091)
 H24E(0.20091) C25A(0.58608) H25A(0.58608) H25B(0.58608) C26A(0.58608)
 H26A(0.58608) H26B(0.58608) C25B(0.213) H25C(0.213) H25D(0.213) C26B(0.213)
 H26C(0.213) H26D(0.213) C25C(0.20091) H25E(0.20091) H25F(0.20091)
 C26C(0.20091) H26E(0.20091) H26F(0.20091) H27B(0.58608) H27A(0.58608)
 H27C(0.213) H27D(0.213) H27F(0.20091) H27E(0.20091) H59A(0.36918)
 H59B(0.36918) H59C(0.31358) H59D(0.31358) H59E(0.31719) H59F(0.31719)
 C60A(0.36918) H60A(0.36918) H60B(0.36918) C61A(0.36918) H61A(0.36918)
 H61B(0.36918) C62A(0.36918) H62A(0.36918) H62B(0.36918) C63A(0.36918)
 H63A(0.36918) H63B(0.36918) C64A(0.36918) H64A(0.36918) H64B(0.36918)
 C65A(0.36918) H65A(0.36918) H65B(0.36918) H65C(0.36918) C60B(0.31358)
 H60C(0.31358) H60D(0.31358) C61B(0.31358) H61C(0.31358) H61D(0.31358)
 C62B(0.31358) H62C(0.31358) H62D(0.31358) C63B(0.31358) H63C(0.31358)
 H63D(0.31358) C64B(0.31358) H64C(0.31358) H64D(0.31358) C65B(0.31358)
 H65D(0.31358) H65E(0.31358) H65F(0.31358) C60C(0.31719) H60E(0.31719)
 H60F(0.31719) C61C(0.31719) H61E(0.31719) H61F(0.31719) C62C(0.31719)
 H62E(0.31719) H62F(0.31719) C63C(0.31719) H63E(0.31719) H63F(0.31719)
 C64C(0.31719) H64E(0.31719) H64F(0.31719) C65C(0.31719) H65G(0.31719)
 H65H(0.31719) H65I(0.31719)
6.a Secondary CH2 refined with riding coordinates:
 C22(H22A,H22B), C23(H23A,H23B), C24(H24B,H24A), C24(H24D,H24C), C24(H24F,
 H24E), C25A(H25A,H25B), C26A(H26A,H26B), C25B(H25C,H25D), C26B(H26C,H26D),
 C25C(H25E,H25F), C26C(H26E,H26F), C27(H27B,H27A), C27(H27C,H27D), C27(H27F,
 H27E), C28(H28A,H28B), C58(H58A,H58B), C59(H59A,H59B), C59(H59C,H59D),
 C59(H59E,H59F), C60A(H60A,H60B), C61A(H61A,H61B), C62A(H62A,H62B), C63A(H63A,
 H63B), C64A(H64A,H64B), C60B(H60C,H60D), C61B(H61C,H61D), C62B(H62C,H62D),
 C63B(H63C,H63D), C64B(H64C,H64D), C60C(H60E,H60F), C61C(H61E,H61F), C62C(H62E,
 H62F), C63C(H63E,H63F), C64C(H64E,H64F)
6.b Me refined with riding coordinates:
 C65A(H65A,H65B,H65C), C65B(H65D,H65E,H65F), C65C(H65G,H65H,H65I)
6.c Idealised Me refined as rotating group:
 C7(H7A,H7B,H7C), C8(H8A,H8B,H8C), C29(H29A,H29B,H29C), C43(H43A,H43B,H43C),
 C44(H44A,H44B,H44C)
;
_olex2_submission_special_instructions 'No special instructions were received'

loop_
_space_group_symop_operation_xyz
'x, y, z'
'-x+1/2, y+1/2, -z+1/2'
'-x, -y, -z'
'x-1/2, -y-1/2, z-1/2'

loop_
_atom_site_label
_atom_site_type_symbol
_atom_site_fract_x
_atom_site_fract_y
_atom_site_fract_z
_atom_site_U_iso_or_equiv
_atom_site_adp_type
_atom_site_occupancy
_atom_site_site_symmetry_order
_atom_site_calc_flag
_atom_site_refinement_flags_posn
_atom_site_refinement_flags_adp
_atom_site_refinement_flags_occupancy
_atom_site_disorder_assembly
_atom_site_disorder_group
C1 C 0.18402(11) 1.07158(18) 0.36140(9) 0.0340(5) Uani 1 1 d . . . . .
C2 C 0.12958(11) 1.01946(18) 0.37255(8) 0.0339(5) Uani 1 1 d . . . . .
C3 C 0.12270(10) 0.90255(17) 0.36868(8) 0.0297(4) Uani 1 1 d . . . . .
C4 C 0.06184(11) 0.84982(19) 0.37265(9) 0.0354(5) Uani 1 1 d . . . . .
C5 C 0.05135(11) 0.73914(19) 0.36207(9) 0.0347(5) Uani 1 1 d . . . . .
C6 C 0.10397(10) 0.67265(17) 0.35184(8) 0.0291(4) Uani 1 1 d . . . . .
B1 B 0.09965(12) 0.5468(2) 0.33042(10) 0.0307(5) Uani 1 1 d . . . . .
C7 C 0.09720(13) 0.4571(2) 0.37924(11) 0.0468(6) Uani 1 1 d . . . . .
H7A H 0.1362 0.4695 0.4132 0.070 Uiso 1 1 calc R U . . .
H7B H 0.1000 0.3820 0.3647 0.070 Uiso 1 1 calc R U . . .
H7C H 0.0540 0.4653 0.3894 0.070 Uiso 1 1 calc R U . . .
C8 C 0.03865(11) 0.5355(2) 0.27084(10) 0.0427(5) Uani 1 1 d . . . . .
H8A H -0.0047 0.5623 0.2763 0.064 Uiso 1 1 calc R U . . .
H8B H 0.0336 0.4575 0.2591 0.064 Uiso 1 1 calc R U . . .
H8C H 0.0503 0.5797 0.2412 0.064 Uiso 1 1 calc R U . . .
N1 N 0.17782(8) 0.54284(13) 0.32280(6) 0.0245(3) Uani 1 1 d . . . . .
C9 C 0.20870(10) 0.45271(15) 0.30578(7) 0.0243(4) Uani 1 1 d . . . . .
C10 C 0.16683(11) 0.36143(17) 0.28110(8) 0.0303(4) Uani 1 1 d . . . . .
C11 C 0.19505(11) 0.26761(17) 0.26620(9) 0.0321(5) Uani 1 1 d . . . . .
C12 C 0.26640(11) 0.25961(16) 0.27646(8) 0.0281(4) Uani 1 1 d . . . . .
C13 C 0.30786(11) 0.34816(16) 0.29765(8) 0.0258(4) Uani 1 1 d . . . . .
C14 C 0.28041(9) 0.44894(15) 0.31144(7) 0.0226(4) Uani 1 1 d . . . . .
C15 C 0.31876(9) 0.54483(14) 0.33641(7) 0.0210(4) Uani 1 1 d . . . . .
N2 N 0.38896(8) 0.56435(12) 0.34899(6) 0.0216(3) Uani 1 1 d . . . . .
C16 C 0.48539(10) 0.44279(15) 0.39270(8) 0.0247(4) Uani 1 1 d . . . . .
C17 C 0.53434(10) 0.36571(16) 0.38777(9) 0.0291(4) Uani 1 1 d . . . . .
C18 C 0.53803(10) 0.33081(16) 0.33449(9) 0.0306(4) Uani 1 1 d . . . . .
C19 C 0.49265(10) 0.37688(16) 0.28572(9) 0.0303(4) Uani 1 1 d . . . . .
C20 C 0.44491(10) 0.45567(16) 0.28996(8) 0.0263(4) Uani 1 1 d . . . . .
C21 C 0.44078(9) 0.48675(14) 0.34347(8) 0.0220(4) Uani 1 1 d . . . . .
C22 C 0.59050(11) 0.24540(18) 0.32910(10) 0.0382(5) Uani 1 1 d . . . . .
H22A H 0.6126 0.2133 0.3672 0.046 Uiso 1 1 calc R U . . .
H22B H 0.5665 0.1847 0.3039 0.046 Uiso 1 1 calc R U . . .
C23 C 0.64521(15) 0.2927(2) 0.30527(15) 0.0629(8) Uani 1 1 d D . . . .
H23A H 0.6700 0.3518 0.3312 0.075 Uiso 1 1 calc R U . . .
H23B H 0.6227 0.3274 0.2678 0.075 Uiso 1 1 calc R U . . .
C24 C 0.69716(16) 0.2081(2) 0.29739(16) 0.0666(9) Uani 1 1 d D . . . .
H24B H 0.6752 0.1612 0.2639 0.080 Uiso 0.5861 1 calc R U P A 1
H24A H 0.7104 0.1595 0.3314 0.080 Uiso 0.5861 1 calc R U P A 1
H24D H 0.6751 0.1342 0.2903 0.080 Uiso 0.213 1 calc R U P B 2
H24C H 0.7360 0.2037 0.3327 0.080 Uiso 0.213 1 calc R U P B 2
H24F H 0.6733 0.1440 0.2751 0.080 Uiso 0.2009 1 calc R U P C 6
H24E H 0.7258 0.1812 0.3350 0.080 Uiso 0.2009 1 calc R U P C 6
C25A C 0.7627(2) 0.2611(4) 0.28860(18) 0.0336(10) Uani 0.5861 1 d D U P D 1
H25A H 0.7790 0.3219 0.3164 0.040 Uiso 0.5861 1 calc R U P D 1
H25B H 0.7998 0.2050 0.2946 0.040 Uiso 0.5861 1 calc R U P D 1
C26A C 0.7455(2) 0.3066(4) 0.22751(19) 0.0328(9) Uani 0.5861 1 d D U P D 1
H26A H 0.7070 0.3602 0.2215 0.039 Uiso 0.5861 1 calc R U P D 1
H26B H 0.7301 0.2450 0.2001 0.039 Uiso 0.5861 1 calc R U P D 1
C25B C 0.7272(8) 0.2432(10) 0.2421(6) 0.043(3) Uani 0.213 1 d D U P D 2
H25C H 0.7553 0.1827 0.2329 0.052 Uiso 0.213 1 calc R U P D 2
H25D H 0.6889 0.2605 0.2077 0.052 Uiso 0.213 1 calc R U P D 2
C26B C 0.7722(7) 0.3483(11) 0.2640(6) 0.058(3) Uani 0.213 1 d D U P D 2
H26C H 0.8061 0.3348 0.3016 0.069 Uiso 0.213 1 calc R U P D 2
H26D H 0.7434 0.4131 0.2670 0.069 Uiso 0.213 1 calc R U P D 2
C25C C 0.7435(11) 0.269(2) 0.2644(9) 0.074(5) Uani 0.2009 1 d D U P D 6
H25E H 0.7717 0.3211 0.2927 0.089 Uiso 0.2009 1 calc R U P D 6
H25F H 0.7759 0.2106 0.2594 0.089 Uiso 0.2009 1 calc R U P D 6
C26C C 0.7251(8) 0.3340(17) 0.2072(8) 0.071(4) Uani 0.2009 1 d D U P D 6
H26E H 0.6960 0.3999 0.2073 0.085 Uiso 0.2009 1 calc R U P D 6
H26F H 0.7046 0.2871 0.1733 0.085 Uiso 0.2009 1 calc R U P D 6
C27 C 0.80872(17) 0.3651(2) 0.21563(15) 0.0710(9) Uani 1 1 d D . . . .
H27B H 0.8219 0.4299 0.2413 0.085 Uiso 0.5861 1 calc R U P D 1
H27A H 0.8482 0.3131 0.2244 0.085 Uiso 0.5861 1 calc R U P D 1
H27C H 0.8482 0.4128 0.2350 0.085 Uiso 0.213 1 calc R U P D 2
H27D H 0.8292 0.2910 0.2140 0.085 Uiso 0.213 1 calc R U P D 2
H27F H 0.8262 0.4250 0.2437 0.085 Uiso 0.2009 1 calc R U P D 6
H27E H 0.8394 0.2997 0.2245 0.085 Uiso 0.2009 1 calc R U P D 6
C28 C 0.79428(17) 0.4019(3) 0.15629(15) 0.0717(9) Uani 1 1 d D . . . .
H28A H 0.7593 0.4615 0.1490 0.086 Uiso 1 1 calc R U . . .
H28B H 0.7750 0.3393 0.1305 0.086 Uiso 1 1 calc R U . . .
C29 C 0.85803(15) 0.4442(2) 0.14303(12) 0.0542(7) Uani 1 1 d . . . . .
H29A H 0.8803 0.5003 0.1713 0.081 Uiso 1 1 calc R U . . .
H29B H 0.8453 0.4773 0.1048 0.081 Uiso 1 1 calc R U . . .
H29C H 0.8900 0.3826 0.1444 0.081 Uiso 1 1 calc R U . . .
C30 C 0.40287(9) 0.65886(14) 0.38331(7) 0.0214(4) Uani 1 1 d . . . . .
C31 C 0.45968(9) 0.71736(14) 0.42026(7) 0.0215(4) Uani 1 1 d . . . . .
C32 C 0.53233(9) 0.71400(14) 0.43102(7) 0.0213(4) Uani 1 1 d . . . . .
C33 C 0.57471(9) 0.66878(14) 0.39674(8) 0.0225(4) Uani 1 1 d . . . . .
C34 C 0.55823(9) 0.65685(14) 0.33590(8) 0.0229(4) Uani 1 1 d . . . . .
C35 C 0.49897(10) 0.70201(15) 0.29613(8) 0.0254(4) Uani 1 1 d . . . . .
C36 C 0.48948(11) 0.69150(17) 0.23841(8) 0.0302(4) Uani 1 1 d . . . . .
C37 C 0.53734(11) 0.63423(17) 0.21730(9) 0.0327(5) Uani 1 1 d . . . . .
C38 C 0.59580(11) 0.59200(17) 0.25443(9) 0.0305(4) Uani 1 1 d . . . . .
C39 C 0.60889(10) 0.60542(15) 0.31405(8) 0.0260(4) Uani 1 1 d . . . . .
C40 C 0.67350(10) 0.57431(16) 0.35228(9) 0.0293(4) Uani 1 1 d . . . . .
C41 C 0.68942(10) 0.59894(16) 0.40898(9) 0.0284(4) Uani 1 1 d . . . . .
C42 C 0.64068(9) 0.64939(15) 0.43217(8) 0.0241(4) Uani 1 1 d . . . . .
B2 B 0.65113(11) 0.70005(19) 0.49421(9) 0.0265(5) Uani 1 1 d . . . . .
C43 C 0.66137(12) 0.60726(19) 0.54368(9) 0.0379(5) Uani 1 1 d . . . . .
H43A H 0.6256 0.5504 0.5316 0.057 Uiso 1 1 calc R U . . .
H43B H 0.6579 0.6422 0.5790 0.057 Uiso 1 1 calc R U . . .
H43C H 0.7068 0.5729 0.5504 0.057 Uiso 1 1 calc R U . . .
C44 C 0.71025(11) 0.79446(19) 0.50625(10) 0.0368(5) Uani 1 1 d . . . . .
H44A H 0.7528 0.7627 0.5015 0.055 Uiso 1 1 calc R U . . .
H44B H 0.7187 0.8223 0.5454 0.055 Uiso 1 1 calc R U . . .
H44C H 0.6950 0.8556 0.4792 0.055 Uiso 1 1 calc R U . . .
N3 N 0.57246(8) 0.75015(12) 0.48188(6) 0.0227(3) Uani 1 1 d . . . . .
C45 C 0.54515(10) 0.81061(15) 0.51835(8) 0.0243(4) Uani 1 1 d . . . . .
C46 C 0.58990(10) 0.84994(18) 0.57002(8) 0.0299(4) Uani 1 1 d . . . . .
C47 C 0.56613(11) 0.91761(19) 0.60512(9) 0.0352(5) Uani 1 1 d . . . . .
C48 C 0.49708(11) 0.94947(18) 0.59040(9) 0.0330(5) Uani 1 1 d . . . . .
C49 C 0.45183(10) 0.91022(16) 0.54119(8) 0.0279(4) Uani 1 1 d . . . . .
C50 C 0.47368(9) 0.83771(15) 0.50439(7) 0.0234(4) Uani 1 1 d . . . . .
C51 C 0.43045(9) 0.78348(14) 0.45497(7) 0.0218(4) Uani 1 1 d . . . . .
N4 N 0.35858(8) 0.77589(12) 0.43604(6) 0.0219(3) Uani 1 1 d . . . . .
C52 C 0.31196(9) 0.79301(15) 0.47053(8) 0.0243(4) Uani 1 1 d . . . . .
C53 C 0.28649(10) 0.89727(16) 0.47727(8) 0.0262(4) Uani 1 1 d . . . . .
C54 C 0.23989(11) 0.90933(19) 0.50868(9) 0.0337(5) Uani 1 1 d . . . . .
C55 C 0.21716(12) 0.8188(2) 0.53317(9) 0.0395(5) Uani 1 1 d . . . . .
C56 C 0.24391(13) 0.7153(2) 0.52636(10) 0.0426(6) Uani 1 1 d . . . . .
C57 C 0.29103(11) 0.70146(18) 0.49537(9) 0.0330(5) Uani 1 1 d . . . . .
C58 C 0.16154(13) 0.8318(2) 0.56319(10) 0.0526(7) Uani 1 1 d D . . . .
H58A H 0.1672 0.9044 0.5829 0.063 Uiso 1 1 calc R U . . .
H58B H 0.1671 0.7731 0.5925 0.063 Uiso 1 1 calc R U . . .
C59 C 0.08939(13) 0.8247(4) 0.52181(12) 0.0783(11) Uani 1 1 d D . . . .
H59A H 0.0879 0.7643 0.4940 0.094 Uiso 0.3692 1 calc R U P E 3
H59B H 0.0783 0.8951 0.5003 0.094 Uiso 0.3692 1 calc R U P E 3
H59C H 0.0835 0.7504 0.5038 0.094 Uiso 0.3136 1 calc R U P F 4
H59D H 0.0856 0.8799 0.4911 0.094 Uiso 0.3136 1 calc R U P F 4
H59E H 0.0835 0.7504 0.5038 0.094 Uiso 0.3172 1 calc R U P G 5
H59F H 0.0856 0.8799 0.4911 0.094 Uiso 0.3172 1 calc R U P G 5
C60A C 0.0351(4) 0.8023(11) 0.5541(5) 0.068(3) Uani 0.3692 1 d D U P H 3
H60A H 0.0491 0.7366 0.5789 0.081 Uiso 0.3692 1 calc R U P H 3
H60B H 0.0333 0.8666 0.5788 0.081 Uiso 0.3692 1 calc R U P H 3
C61A C -0.0369(5) 0.7824(9) 0.5128(5) 0.071(2) Uani 0.3692 1 d D U P H 3
H61A H -0.0716 0.7905 0.5340 0.085 Uiso 0.3692 1 calc R U P H 3
H61B H -0.0463 0.8402 0.4827 0.085 Uiso 0.3692 1 calc R U P H 3
C62A C -0.0453(5) 0.6692(9) 0.4844(6) 0.069(2) Uani 0.3692 1 d D U P H 3
H62A H -0.0167 0.6667 0.4576 0.083 Uiso 0.3692 1 calc R U P H 3
H62B H -0.0271 0.6124 0.5142 0.083 Uiso 0.3692 1 calc R U P H 3
C63A C -0.1185(4) 0.6386(8) 0.4521(4) 0.069(2) Uani 0.3692 1 d D U P H 3
H63A H -0.1365 0.6956 0.4225 0.083 Uiso 0.3692 1 calc R U P H 3
H63B H -0.1469 0.6413 0.4791 0.083 Uiso 0.3692 1 calc R U P H 3
C64A C -0.1281(8) 0.5255(10) 0.4233(5) 0.081(3) Uani 0.3692 1 d D U P H 3
H64A H -0.1072 0.4684 0.4522 0.097 Uiso 0.3692 1 calc R U P H 3
H64B H -0.1780 0.5095 0.4089 0.097 Uiso 0.3692 1 calc R U P H 3
C65A C -0.0967(5) 0.5167(9) 0.3746(4) 0.081(2) Uani 0.3692 1 d D U P H 3
H65A H -0.1047 0.4422 0.3580 0.121 Uiso 0.3692 1 calc R U P H 3
H65B H -0.1179 0.5717 0.3453 0.121 Uiso 0.3692 1 calc R U P H 3
H65C H -0.0470 0.5305 0.3886 0.121 Uiso 0.3692 1 calc R U P H 3
C60B C 0.0302(3) 0.8443(6) 0.5486(3) 0.0699(17) Uani 0.3136 1 d D U P H 4
H60C H 0.0233 0.7746 0.5677 0.084 Uiso 0.3136 1 calc R U P H 4
H60D H 0.0459 0.9008 0.5789 0.084 Uiso 0.3136 1 calc R U P H 4
C61B C -0.0405(5) 0.8811(10) 0.5105(5) 0.080(2) Uani 0.3136 1 d D U P H 4
H61C H -0.0725 0.8847 0.5345 0.097 Uiso 0.3136 1 calc R U P H 4
H61D H -0.0358 0.9573 0.4971 0.097 Uiso 0.3136 1 calc R U P H 4
C62B C -0.0743(5) 0.8105(8) 0.4583(4) 0.070(2) Uani 0.3136 1 d D U P H 4
H62C H -0.1210 0.8402 0.4401 0.084 Uiso 0.3136 1 calc R U P H 4
H62D H -0.0473 0.8181 0.4305 0.084 Uiso 0.3136 1 calc R U P H 4
C63B C -0.0806(8) 0.6891(8) 0.4704(5) 0.086(3) Uani 0.3136 1 d D U P H 4
H63C H -0.1082 0.6811 0.4977 0.103 Uiso 0.3136 1 calc R U P H 4
H63D H -0.0340 0.6592 0.4889 0.103 Uiso 0.3136 1 calc R U P H 4
C64B C -0.1136(7) 0.6203(10) 0.4177(5) 0.080(2) Uani 0.3136 1 d D U P H 4
H64C H -0.0862 0.6268 0.3902 0.096 Uiso 0.3136 1 calc R U P H 4
H64D H -0.1605 0.6484 0.3991 0.096 Uiso 0.3136 1 calc R U P H 4
C65B C -0.1174(8) 0.4990(10) 0.4343(8) 0.082(4) Uani 0.3136 1 d D U P H 4
H65D H -0.1388 0.4553 0.4000 0.123 Uiso 0.3136 1 calc R U P H 4
H65E H -0.0708 0.4711 0.4523 0.123 Uiso 0.3136 1 calc R U P H 4
H65F H -0.1450 0.4927 0.4612 0.123 Uiso 0.3136 1 calc R U P H 4
C60C C 0.0302(3) 0.8443(6) 0.5486(3) 0.0699(17) Uani 0.3172 1 d D U P H 5
H60E H 0.0363 0.7950 0.5821 0.084 Uiso 0.3172 1 calc R U P H 5
H60F H 0.0319 0.9219 0.5622 0.084 Uiso 0.3172 1 calc R U P H 5
C61C C -0.0405(5) 0.8220(11) 0.5060(7) 0.078(3) Uani 0.3172 1 d D U P H 5
H61E H -0.0763 0.8326 0.5260 0.094 Uiso 0.3172 1 calc R U P H 5
H61F H -0.0486 0.8781 0.4752 0.094 Uiso 0.3172 1 calc R U P H 5
C62C C -0.0497(7) 0.7076(11) 0.4789(7) 0.070(3) Uani 0.3172 1 d D U P H 5
H62E H -0.0501 0.6515 0.5083 0.084 Uiso 0.3172 1 calc R U P H 5
H62F H -0.0101 0.6914 0.4639 0.084 Uiso 0.3172 1 calc R U P H 5
C63C C -0.1164(5) 0.6990(9) 0.4302(5) 0.074(2) Uani 0.3172 1 d D U P H 5
H63E H -0.1558 0.7016 0.4467 0.088 Uiso 0.3172 1 calc R U P H 5
H63F H -0.1200 0.7646 0.4052 0.088 Uiso 0.3172 1 calc R U P H 5
C64C C -0.1228(7) 0.5955(10) 0.3940(5) 0.081(3) Uani 0.3172 1 d D U P H 5
H64E H -0.1719 0.5883 0.3721 0.097 Uiso 0.3172 1 calc R U P H 5
H64F H -0.0970 0.6094 0.3658 0.097 Uiso 0.3172 1 calc R U P H 5
C65C C -0.1000(9) 0.4845(12) 0.4205(9) 0.112(5) Uani 0.3172 1 d D U P H 5
H65G H -0.1081 0.4280 0.3905 0.168 Uiso 0.3172 1 calc R U P H 5
H65H H -0.0508 0.4872 0.4409 0.168 Uiso 0.3172 1 calc R U P H 5
H65I H -0.1263 0.4660 0.4473 0.168 Uiso 0.3172 1 calc R U P H 5
C66 C 0.34338(9) 0.69776(14) 0.39177(7) 0.0215(4) Uani 1 1 d . . . . .
C67 C 0.28700(9) 0.63242(14) 0.35834(7) 0.0215(4) Uani 1 1 d . . . . .
C68 C 0.21402(9) 0.63413(15) 0.34550(7) 0.0222(4) Uani 1 1 d . . . . .
C69 C 0.16715(9) 0.72055(16) 0.35429(8) 0.0248(4) Uani 1 1 d . . . . .
C70 C 0.17674(10) 0.83848(16) 0.35753(7) 0.0251(4) Uani 1 1 d . . . . .
C71 C 0.23174(10) 0.89518(16) 0.34498(8) 0.0259(4) Uani 1 1 d . . . . .
C72 C 0.23450(11) 1.00905(17) 0.34595(8) 0.0303(4) Uani 1 1 d . . . . .
H1 H 0.1871(11) 1.149(2) 0.3628(9) 0.036(6) Uiso 1 1 d . . . . .
H2 H 0.0923(12) 1.064(2) 0.3828(10) 0.041(6) Uiso 1 1 d . . . . .
H4 H 0.0252(12) 0.897(2) 0.3797(10) 0.045(6) Uiso 1 1 d . . . . .
H5 H 0.0049(12) 0.7040(19) 0.3607(9) 0.038(6) Uiso 1 1 d . . . . .
H10 H 0.1173(11) 0.3662(17) 0.2760(9) 0.028(5) Uiso 1 1 d . . . . .
H11 H 0.1642(11) 0.2080(19) 0.2495(9) 0.035(6) Uiso 1 1 d . . . . .
H12 H 0.2866(11) 0.1943(19) 0.2679(9) 0.032(6) Uiso 1 1 d . . . . .
H13 H 0.3554(11) 0.3423(16) 0.3035(8) 0.021(5) Uiso 1 1 d . . . . .
H16 H 0.4815(10) 0.4650(16) 0.4301(9) 0.024(5) Uiso 1 1 d . . . . .
H17 H 0.5665(11) 0.3374(18) 0.4225(9) 0.033(6) Uiso 1 1 d . . . . .
H19 H 0.4942(11) 0.3518(18) 0.2478(9) 0.031(5) Uiso 1 1 d . . . . .
H20 H 0.4136(11) 0.4869(18) 0.2552(9) 0.032(6) Uiso 1 1 d . . . . .
H35 H 0.4653(10) 0.7428(16) 0.3109(8) 0.023(5) Uiso 1 1 d . . . . .
H36 H 0.4495(11) 0.7239(18) 0.2109(9) 0.034(6) Uiso 1 1 d . . . . .
H37 H 0.5307(11) 0.6270(18) 0.1765(10) 0.034(6) Uiso 1 1 d . . . . .
H38 H 0.6316(12) 0.5552(19) 0.2400(9) 0.037(6) Uiso 1 1 d . . . . .
H40 H 0.7079(11) 0.5398(18) 0.3348(9) 0.031(5) Uiso 1 1 d . . . . .
H41 H 0.7351(11) 0.5820(17) 0.4340(9) 0.030(5) Uiso 1 1 d . . . . .
H46 H 0.6365(11) 0.8291(17) 0.5784(8) 0.025(5) Uiso 1 1 d . . . . .
H47 H 0.5986(13) 0.943(2) 0.6400(11) 0.048(7) Uiso 1 1 d . . . . .
H48 H 0.4809(10) 1.0011(18) 0.6132(9) 0.027(5) Uiso 1 1 d . . . . .
H49 H 0.4036(12) 0.9312(18) 0.5312(9) 0.032(6) Uiso 1 1 d . . . . .
H53 H 0.3000(10) 0.9623(17) 0.4591(9) 0.027(5) Uiso 1 1 d . . . . .
H54 H 0.2217(11) 0.982(2) 0.5114(9) 0.036(6) Uiso 1 1 d . . . . .
H56 H 0.2311(13) 0.652(2) 0.5443(11) 0.054(7) Uiso 1 1 d . . . . .
H57 H 0.3107(12) 0.632(2) 0.4915(10) 0.038(6) Uiso 1 1 d . . . . .
H71 H 0.2692(10) 0.8540(17) 0.3352(8) 0.024(5) Uiso 1 1 d . . . . .
H72 H 0.2735(11) 1.0460(17) 0.3369(9) 0.027(5) Uiso 1 1 d . . . . .

loop_
_atom_site_aniso_label
_atom_site_aniso_U_11
_atom_site_aniso_U_22
_atom_site_aniso_U_33
_atom_site_aniso_U_23
_atom_site_aniso_U_13
_atom_site_aniso_U_12
C1 0.0424(12) 0.0243(10) 0.0281(10) -0.0021(9) -0.0018(9) 0.0046(9)
C2 0.0363(11) 0.0348(11) 0.0260(10) -0.0050(9) 0.0013(9) 0.0092(10)
C3 0.0309(10) 0.0336(11) 0.0211(9) -0.0034(8) 0.0016(8) 0.0042(9)
C4 0.0313(11) 0.0444(13) 0.0307(10) -0.0059(10) 0.0090(9) 0.0056(10)
C5 0.0283(11) 0.0441(12) 0.0328(11) -0.0041(10) 0.0103(9) -0.0033(10)
C6 0.0275(10) 0.0350(11) 0.0240(9) -0.0005(8) 0.0060(8) -0.0046(9)
B1 0.0250(11) 0.0336(12) 0.0332(12) -0.0026(10) 0.0079(9) -0.0058(10)
C7 0.0552(15) 0.0415(13) 0.0500(14) 0.0021(11) 0.0253(12) -0.0110(12)
C8 0.0298(11) 0.0420(13) 0.0504(13) -0.0113(11) 0.0019(10) -0.0028(10)
N1 0.0248(8) 0.0239(8) 0.0230(8) -0.0001(6) 0.0039(6) -0.0051(7)
C9 0.0286(10) 0.0217(9) 0.0205(9) 0.0015(7) 0.0034(7) -0.0028(8)
C10 0.0296(11) 0.0278(10) 0.0314(10) -0.0020(8) 0.0051(8) -0.0085(9)
C11 0.0386(11) 0.0264(10) 0.0286(10) -0.0046(9) 0.0053(9) -0.0117(9)
C12 0.0383(11) 0.0192(9) 0.0255(9) -0.0024(8) 0.0068(8) -0.0033(9)
C13 0.0289(10) 0.0241(9) 0.0225(9) 0.0007(8) 0.0042(8) -0.0017(8)
C14 0.0290(9) 0.0198(9) 0.0163(8) 0.0022(7) 0.0021(7) -0.0030(8)
C15 0.0245(9) 0.0196(9) 0.0164(8) 0.0030(7) 0.0020(7) -0.0014(7)
N2 0.0233(8) 0.0183(7) 0.0206(7) -0.0007(6) 0.0019(6) 0.0000(6)
C16 0.0269(10) 0.0217(9) 0.0242(9) 0.0011(8) 0.0053(8) -0.0035(8)
C17 0.0272(10) 0.0245(10) 0.0336(11) 0.0060(8) 0.0054(8) 0.0007(8)
C18 0.0286(10) 0.0222(9) 0.0431(12) -0.0005(9) 0.0135(9) -0.0009(8)
C19 0.0343(11) 0.0271(10) 0.0317(11) -0.0048(9) 0.0130(9) -0.0027(9)
C20 0.0289(10) 0.0233(9) 0.0246(9) -0.0003(8) 0.0045(8) -0.0034(8)
C21 0.0229(9) 0.0161(8) 0.0256(9) 0.0002(7) 0.0048(7) -0.0023(7)
C22 0.0361(11) 0.0290(11) 0.0522(13) -0.0011(10) 0.0169(10) 0.0031(9)
C23 0.0594(17) 0.0315(12) 0.115(3) 0.0074(15) 0.0531(18) 0.0074(12)
C24 0.0698(19) 0.0395(14) 0.112(3) 0.0093(15) 0.0602(19) 0.0104(13)
C25A 0.034(2) 0.039(2) 0.031(2) 0.0150(19) 0.0150(17) 0.0153(19)
C26A 0.040(2) 0.035(2) 0.024(2) 0.0125(19) 0.0101(18) 0.0063(19)
C25B 0.054(6) 0.033(6) 0.048(6) -0.005(5) 0.023(5) 0.007(5)
C26B 0.068(7) 0.055(6) 0.052(6) 0.010(6) 0.018(6) -0.003(6)
C25C 0.075(9) 0.067(8) 0.075(9) 0.007(9) 0.011(8) -0.001(8)
C26C 0.099(9) 0.063(8) 0.057(9) 0.013(7) 0.033(7) 0.004(8)
C27 0.085(2) 0.0470(16) 0.100(2) 0.0089(16) 0.057(2) 0.0145(15)
C28 0.075(2) 0.0473(16) 0.097(2) 0.0036(17) 0.0311(19) -0.0024(15)
C29 0.0645(17) 0.0388(13) 0.0649(17) -0.0014(12) 0.0274(14) -0.0029(12)
C30 0.0245(9) 0.0184(8) 0.0192(8) 0.0012(7) 0.0027(7) -0.0019(7)
C31 0.0242(9) 0.0181(8) 0.0196(8) 0.0023(7) 0.0021(7) -0.0030(7)
C32 0.0254(9) 0.0158(8) 0.0203(8) 0.0024(7) 0.0025(7) -0.0030(7)
C33 0.0258(9) 0.0159(8) 0.0247(9) 0.0013(7) 0.0053(7) -0.0042(7)
C34 0.0250(9) 0.0183(8) 0.0240(9) 0.0010(7) 0.0046(7) -0.0056(7)
C35 0.0278(10) 0.0221(9) 0.0257(9) 0.0016(8) 0.0063(8) -0.0011(8)
C36 0.0331(11) 0.0282(10) 0.0262(10) 0.0049(8) 0.0038(9) 0.0008(9)
C37 0.0427(12) 0.0334(11) 0.0229(10) 0.0001(9) 0.0105(9) -0.0033(9)
C38 0.0336(11) 0.0292(10) 0.0310(10) -0.0021(9) 0.0129(9) -0.0033(9)
C39 0.0289(10) 0.0209(9) 0.0289(10) 0.0000(8) 0.0095(8) -0.0045(8)
C40 0.0278(10) 0.0256(10) 0.0357(11) -0.0018(8) 0.0110(9) -0.0024(8)
C41 0.0231(9) 0.0273(10) 0.0323(10) 0.0007(8) 0.0040(8) -0.0012(8)
C42 0.0243(9) 0.0193(9) 0.0270(9) 0.0031(8) 0.0045(7) -0.0047(7)
B2 0.0232(10) 0.0283(11) 0.0257(10) 0.0016(9) 0.0031(9) 0.0016(9)
C43 0.0438(12) 0.0382(12) 0.0288(10) 0.0058(9) 0.0059(9) 0.0084(10)
C44 0.0290(11) 0.0415(12) 0.0387(11) -0.0101(10) 0.0074(9) -0.0064(10)
N3 0.0235(8) 0.0219(8) 0.0206(7) 0.0013(6) 0.0030(6) -0.0023(6)
C45 0.0276(9) 0.0228(9) 0.0214(9) 0.0010(7) 0.0053(7) -0.0037(8)
C46 0.0247(10) 0.0373(11) 0.0250(10) -0.0049(9) 0.0023(8) -0.0046(9)
C47 0.0315(11) 0.0453(13) 0.0259(10) -0.0098(9) 0.0033(9) -0.0104(10)
C48 0.0324(11) 0.0377(12) 0.0302(10) -0.0115(9) 0.0110(9) -0.0079(9)
C49 0.0272(10) 0.0278(10) 0.0283(10) -0.0037(8) 0.0075(8) -0.0057(9)
C50 0.0275(9) 0.0207(9) 0.0211(9) 0.0009(7) 0.0055(7) -0.0055(8)
C51 0.0239(9) 0.0175(8) 0.0225(9) 0.0032(7) 0.0041(7) -0.0018(7)
N4 0.0232(8) 0.0191(7) 0.0217(7) -0.0023(6) 0.0037(6) -0.0031(6)
C52 0.0228(9) 0.0276(10) 0.0206(9) -0.0020(8) 0.0035(7) -0.0044(8)
C53 0.0273(10) 0.0265(10) 0.0230(9) -0.0033(8) 0.0042(8) -0.0029(8)
C54 0.0323(11) 0.0381(12) 0.0291(10) -0.0083(9) 0.0063(9) -0.0003(10)
C55 0.0392(12) 0.0523(14) 0.0290(11) -0.0085(10) 0.0132(9) -0.0095(11)
C56 0.0508(14) 0.0426(13) 0.0380(12) 0.0010(10) 0.0186(11) -0.0168(11)
C57 0.0387(12) 0.0278(11) 0.0324(11) -0.0006(9) 0.0098(9) -0.0066(9)
C58 0.0521(15) 0.0728(18) 0.0399(13) -0.0109(13) 0.0245(11) -0.0137(14)
C59 0.0459(16) 0.151(3) 0.0450(15) -0.0201(19) 0.0240(13) -0.0190(19)
C60A 0.049(4) 0.105(6) 0.054(4) -0.015(4) 0.022(3) -0.013(4)
C61A 0.045(4) 0.104(5) 0.070(4) -0.017(4) 0.029(3) -0.005(4)
C62A 0.041(4) 0.108(5) 0.064(4) -0.010(4) 0.023(3) -0.018(4)
C63A 0.041(3) 0.107(5) 0.060(4) -0.021(4) 0.012(3) -0.015(4)
C64A 0.051(4) 0.107(5) 0.085(5) -0.007(5) 0.018(4) -0.011(5)
C65A 0.071(5) 0.096(6) 0.082(5) -0.019(5) 0.032(4) -0.012(5)
C60B 0.053(2) 0.114(4) 0.051(2) -0.013(3) 0.028(2) -0.013(3)
C61B 0.060(4) 0.111(5) 0.073(4) -0.009(5) 0.024(4) -0.011(5)
C62B 0.054(4) 0.098(5) 0.062(4) -0.001(4) 0.023(3) -0.007(4)
C63B 0.060(5) 0.113(5) 0.081(5) -0.003(5) 0.017(4) -0.016(5)
C64B 0.058(4) 0.115(5) 0.072(5) -0.012(5) 0.026(4) -0.019(5)
C65B 0.035(6) 0.100(7) 0.120(8) -0.004(7) 0.036(6) -0.023(6)
C60C 0.053(2) 0.114(4) 0.051(2) -0.013(3) 0.028(2) -0.013(3)
C61C 0.053(4) 0.108(6) 0.075(5) -0.012(5) 0.021(4) -0.020(5)
C62C 0.044(4) 0.106(6) 0.065(5) -0.014(5) 0.023(4) -0.006(5)
C63C 0.042(4) 0.106(5) 0.072(4) -0.006(5) 0.013(4) -0.015(4)
C64C 0.055(4) 0.116(5) 0.070(5) -0.004(5) 0.014(4) -0.016(4)
C65C 0.091(8) 0.135(9) 0.114(8) -0.010(8) 0.033(7) -0.009(7)
C66 0.0233(9) 0.0182(8) 0.0211(8) 0.0007(7) 0.0032(7) -0.0023(7)
C67 0.0250(9) 0.0184(8) 0.0190(8) 0.0015(7) 0.0031(7) -0.0025(7)
C68 0.0254(9) 0.0215(9) 0.0183(8) 0.0012(7) 0.0038(7) -0.0042(8)
C69 0.0254(9) 0.0274(10) 0.0198(8) -0.0001(8) 0.0034(7) -0.0007(8)
C70 0.0265(9) 0.0264(10) 0.0192(8) -0.0018(8) 0.0011(7) 0.0011(8)
C71 0.0264(10) 0.0254(9) 0.0218(9) -0.0007(8) 0.0000(8) 0.0006(8)
C72 0.0335(11) 0.0253(10) 0.0265(10) 0.0026(8) -0.0005(8) -0.0009(9)

loop_
_atom_type_symbol
_atom_type_description
_atom_type_scat_dispersion_real
_atom_type_scat_dispersion_imag
_atom_type_scat_source
C C 0.0033 0.0016 'International Tables Vol C Tables 4.2.6.8 and 6.1.1.4'
H H 0.0000 0.0000 'International Tables Vol C Tables 4.2.6.8 and 6.1.1.4'
B B 0.0013 0.0007 'International Tables Vol C Tables 4.2.6.8 and 6.1.1.4'
N N 0.0061 0.0033 'International Tables Vol C Tables 4.2.6.8 and 6.1.1.4'

loop_
_geom_angle_atom_site_label_1
_geom_angle_atom_site_label_2
_geom_angle_atom_site_label_3
_geom_angle
_geom_angle_site_symmetry_1
_geom_angle_site_symmetry_3
_geom_angle_publ_flag
C2 C1 C72 119.8(2) . . ?
C2 C1 H1 120.2(14) . . ?
C72 C1 H1 119.9(14) . . ?
C1 C2 C3 121.0(2) . . ?
C1 C2 H2 120.6(13) . . ?
C3 C2 H2 118.3(13) . . ?
C2 C3 C70 119.03(19) . . ?
C4 C3 C2 120.93(19) . . ?
C4 C3 C70 119.95(19) . . ?
C3 C4 H4 117.7(14) . . ?
C5 C4 C3 121.3(2) . . ?
C5 C4 H4 120.8(14) . . ?
C4 C5 C6 120.3(2) . . ?
C4 C5 H5 120.3(13) . . ?
C6 C5 H5 119.4(13) . . ?
C5 C6 B1 128.55(18) . . ?
C69 C6 C5 119.21(19) . . ?
C69 C6 B1 111.90(17) . . ?
C6 B1 C7 113.82(18) . . ?
C6 B1 C8 109.25(18) . . ?
C6 B1 N1 95.72(15) . . ?
C7 B1 C8 115.30(19) . . ?
C7 B1 N1 107.15(17) . . ?
C8 B1 N1 114.03(17) . . ?
B1 C7 H7A 109.5 . . ?
B1 C7 H7B 109.5 . . ?
B1 C7 H7C 109.5 . . ?
H7A C7 H7B 109.5 . . ?
H7A C7 H7C 109.5 . . ?
H7B C7 H7C 109.5 . . ?
B1 C8 H8A 109.5 . . ?
B1 C8 H8B 109.5 . . ?
B1 C8 H8C 109.5 . . ?
H8A C8 H8B 109.5 . . ?
H8A C8 H8C 109.5 . . ?
H8B C8 H8C 109.5 . . ?
C9 N1 B1 126.25(15) . . ?
C68 N1 B1 110.90(15) . . ?
C68 N1 C9 121.85(16) . . ?
N1 C9 C10 118.33(17) . . ?
N1 C9 C14 122.41(16) . . ?
C10 C9 C14 119.26(18) . . ?
C9 C10 H10 118.5(12) . . ?
C11 C10 C9 120.91(19) . . ?
C11 C10 H10 120.5(12) . . ?
C10 C11 C12 120.00(19) . . ?
C10 C11 H11 117.5(13) . . ?
C12 C11 H11 122.5(13) . . ?
C11 C12 H12 120.8(13) . . ?
C13 C12 C11 120.42(19) . . ?
C13 C12 H12 118.7(13) . . ?
C12 C13 C14 121.38(19) . . ?
C12 C13 H13 119.6(12) . . ?
C14 C13 H13 119.0(12) . . ?
C9 C14 C15 115.60(17) . . ?
C13 C14 C9 117.64(17) . . ?
C13 C14 C15 126.42(17) . . ?
N2 C15 C14 129.07(16) . . ?
N2 C15 C67 109.64(15) . . ?
C67 C15 C14 120.95(16) . . ?
C15 N2 C21 126.65(15) . . ?
C15 N2 C30 106.91(14) . . ?
C30 N2 C21 124.00(14) . . ?
C17 C16 H16 121.0(12) . . ?
C21 C16 C17 119.07(18) . . ?
C21 C16 H16 120.0(12) . . ?
C16 C17 C18 120.91(18) . . ?
C16 C17 H17 118.5(13) . . ?
C18 C17 H17 120.6(13) . . ?
C17 C18 C19 118.69(18) . . ?
C17 C18 C22 120.94(19) . . ?
C19 C18 C22 120.37(19) . . ?
C18 C19 H19 119.4(12) . . ?
C20 C19 C18 121.02(19) . . ?
C20 C19 H19 119.6(12) . . ?
C19 C20 C21 119.27(18) . . ?
C19 C20 H20 119.6(12) . . ?
C21 C20 H20 121.1(12) . . ?
C16 C21 N2 118.66(16) . . ?
C20 C21 N2 120.35(16) . . ?
C20 C21 C16 120.98(17) . . ?
C18 C22 H22A 109.0 . . ?
C18 C22 H22B 109.0 . . ?
H22A C22 H22B 107.8 . . ?
C23 C22 C18 112.83(18) . . ?
C23 C22 H22A 109.0 . . ?
C23 C22 H22B 109.0 . . ?
C22 C23 H23A 108.7 . . ?
C22 C23 H23B 108.7 . . ?
C22 C23 C24 114.0(2) . . ?
H23A C23 H23B 107.6 . . ?
C24 C23 H23A 108.7 . . ?
C24 C23 H23B 108.7 . . ?
C23 C24 H24B 108.9 . . ?
C23 C24 H24A 108.9 . . ?
C23 C24 H24D 109.5 . . ?
C23 C24 H24C 109.5 . . ?
C23 C24 H24F 110.4 . . ?
C23 C24 H24E 110.4 . . ?
C23 C24 C25A 113.2(3) . . ?
C23 C24 C25B 110.7(5) . . ?
C23 C24 C25C 106.7(10) . . ?
H24B C24 H24A 107.7 . . ?
H24D C24 H24C 108.1 . . ?
H24F C24 H24E 108.6 . . ?
C25A C24 H24B 108.9 . . ?
C25A C24 H24A 108.9 . . ?
C25B C24 H24D 109.5 . . ?
C25B C24 H24C 109.5 . . ?
C25C C24 H24F 110.4 . . ?
C25C C24 H24E 110.4 . . ?
C24 C25A H25A 110.0 . . ?
C24 C25A H25B 110.0 . . ?
H25A C25A H25B 108.4 . . ?
C26A C25A C24 108.4(3) . . ?
C26A C25A H25A 110.0 . . ?
C26A C25A H25B 110.0 . . ?
C25A C26A H26A 109.3 . . ?
C25A C26A H26B 109.3 . . ?
C25A C26A C27 111.8(3) . . ?
H26A C26A H26B 107.9 . . ?
C27 C26A H26A 109.3 . . ?
C27 C26A H26B 109.3 . . ?
C24 C25B H25C 111.0 . . ?
C24 C25B H25D 111.0 . . ?
H25C C25B H25D 109.0 . . ?
C26B C25B C24 103.8(8) . . ?
C26B C25B H25C 111.0 . . ?
C26B C25B H25D 111.0 . . ?
C25B C26B H26C 111.5 . . ?
C25B C26B H26D 111.5 . . ?
C25B C26B C27 101.5(9) . . ?
H26C C26B H26D 109.3 . . ?
C27 C26B H26C 111.5 . . ?
C27 C26B H26D 111.5 . . ?
C24 C25C H25E 104.3 . . ?
C24 C25C H25F 104.3 . . ?
H25E C25C H25F 105.6 . . ?
C26C C25C C24 131.9(16) . . ?
C26C C25C H25E 104.3 . . ?
C26C C25C H25F 104.3 . . ?
C25C C26C H26E 113.4 . . ?
C25C C26C H26F 113.4 . . ?
C25C C26C C27 91.5(11) . . ?
H26E C26C H26F 110.7 . . ?
C27 C26C H26E 113.4 . . ?
C27 C26C H26F 113.4 . . ?
C26A C27 H27B 109.2 . . ?
C26A C27 H27A 109.2 . . ?
C26B C27 H27C 101.8 . . ?
C26B C27 H27D 101.8 . . ?
C26C C27 H27F 113.3 . . ?
C26C C27 H27E 113.3 . . ?
H27B C27 H27A 107.9 . . ?
H27C C27 H27D 104.7 . . ?
H27F C27 H27E 110.6 . . ?
C28 C27 C26A 112.2(3) . . ?
C28 C27 C26B 141.0(6) . . ?
C28 C27 C26C 92.0(6) . . ?
C28 C27 H27B 109.2 . . ?
C28 C27 H27A 109.2 . . ?
C28 C27 H27C 101.8 . . ?
C28 C27 H27D 101.8 . . ?
C28 C27 H27F 113.3 . . ?
C28 C27 H27E 113.3 . . ?
C27 C28 H28A 109.2 . . ?
C27 C28 H28B 109.2 . . ?
C27 C28 C29 111.9(3) . . ?
H28A C28 H28B 107.9 . . ?
C29 C28 H28A 109.2 . . ?
C29 C28 H28B 109.2 . . ?
C28 C29 H29A 109.5 . . ?
C28 C29 H29B 109.5 . . ?
C28 C29 H29C 109.5 . . ?
H29A C29 H29B 109.5 . . ?
H29A C29 H29C 109.5 . . ?
H29B C29 H29C 109.5 . . ?
N2 C30 C31 140.43(17) . . ?
C66 C30 N2 109.66(15) . . ?
C66 C30 C31 108.77(16) . . ?
C32 C31 C30 135.08(17) . . ?
C51 C31 C30 104.97(15) . . ?
C51 C31 C32 119.66(16) . . ?
C31 C32 C33 130.54(16) . . ?
N3 C32 C31 118.85(16) . . ?
N3 C32 C33 110.44(15) . . ?
C34 C33 C32 128.90(16) . . ?
C42 C33 C32 108.85(16) . . ?
C42 C33 C34 121.82(17) . . ?
C35 C34 C33 124.90(17) . . ?
C35 C34 C39 117.98(17) . . ?
C39 C34 C33 116.80(16) . . ?
C34 C35 H35 118.5(11) . . ?
C36 C35 C34 120.71(18) . . ?
C36 C35 H35 120.7(11) . . ?
C35 C36 C37 120.87(19) . . ?
C35 C36 H36 121.1(13) . . ?
C37 C36 H36 118.0(13) . . ?
C36 C37 H37 120.9(13) . . ?
C38 C37 C36 119.89(19) . . ?
C38 C37 H37 119.2(13) . . ?
C37 C38 C39 120.88(19) . . ?
C37 C38 H38 120.8(13) . . ?
C39 C38 H38 118.3(13) . . ?
C38 C39 C34 119.42(18) . . ?
C38 C39 C40 120.86(18) . . ?
C40 C39 C34 119.62(17) . . ?
C39 C40 H40 116.7(12) . . ?
C41 C40 C39 121.07(18) . . ?
C41 C40 H40 122.0(12) . . ?
C40 C41 C42 120.85(18) . . ?
C40 C41 H41 119.9(12) . . ?
C42 C41 H41 119.2(12) . . ?
C33 C42 C41 118.83(17) . . ?
C33 C42 B2 111.84(16) . . ?
C41 C42 B2 129.08(17) . . ?
C42 B2 C43 113.53(17) . . ?
C42 B2 C44 109.55(16) . . ?
C42 B2 N3 96.15(14) . . ?
C43 B2 C44 114.90(17) . . ?
C43 B2 N3 107.60(16) . . ?
C44 B2 N3 113.67(16) . . ?
B2 C43 H43A 109.5 . . ?
B2 C43 H43B 109.5 . . ?
B2 C43 H43C 109.5 . . ?
H43A C43 H43B 109.5 . . ?
H43A C43 H43C 109.5 . . ?
H43B C43 H43C 109.5 . . ?
B2 C44 H44A 109.5 . . ?
B2 C44 H44B 109.5 . . ?
B2 C44 H44C 109.5 . . ?
H44A C44 H44B 109.5 . . ?
H44A C44 H44C 109.5 . . ?
H44B C44 H44C 109.5 . . ?
C32 N3 B2 110.32(14) . . ?
C32 N3 C45 121.14(15) . . ?
C45 N3 B2 128.20(15) . . ?
N3 C45 C46 118.74(17) . . ?
N3 C45 C50 122.10(16) . . ?
C46 C45 C50 119.12(17) . . ?
C45 C46 H46 117.0(12) . . ?
C47 C46 C45 120.72(19) . . ?
C47 C46 H46 122.2(12) . . ?
C46 C47 C48 120.61(19) . . ?
C46 C47 H47 118.1(15) . . ?
C48 C47 H47 121.3(14) . . ?
C47 C48 H48 121.0(12) . . ?
C49 C48 C47 120.1(2) . . ?
C49 C48 H48 118.8(12) . . ?
C48 C49 C50 121.27(19) . . ?
C48 C49 H49 120.2(13) . . ?
C50 C49 H49 118.5(13) . . ?
C45 C50 C51 115.60(16) . . ?
C49 C50 C45 118.02(17) . . ?
C49 C50 C51 126.31(17) . . ?
C31 C51 C50 120.27(16) . . ?
N4 C51 C31 109.84(15) . . ?
N4 C51 C50 129.62(16) . . ?
C51 N4 C52 126.00(14) . . ?
C51 N4 C66 106.18(14) . . ?
C66 N4 C52 120.55(14) . . ?
C53 C52 N4 121.64(17) . . ?
C57 C52 N4 118.22(17) . . ?
C57 C52 C53 120.10(18) . . ?
C52 C53 H53 120.8(12) . . ?
C54 C53 C52 119.79(19) . . ?
C54 C53 H53 119.4(12) . . ?
C53 C54 C55 121.3(2) . . ?
C53 C54 H54 118.0(13) . . ?
C55 C54 H54 120.6(13) . . ?
C54 C55 C56 117.9(2) . . ?
C54 C55 C58 120.7(2) . . ?
C56 C55 C58 121.3(2) . . ?
C55 C56 H56 120.2(16) . . ?
C57 C56 C55 121.7(2) . . ?
C57 C56 H56 118.1(16) . . ?
C52 C57 C56 119.1(2) . . ?
C52 C57 H57 118.5(14) . . ?
C56 C57 H57 122.3(14) . . ?
C55 C58 H58A 109.2 . . ?
C55 C58 H58B 109.2 . . ?
C55 C58 C59 112.18(19) . . ?
H58A C58 H58B 107.9 . . ?
C59 C58 H58A 109.2 . . ?
C59 C58 H58B 109.2 . . ?
C58 C59 H59A 109.4 . . ?
C58 C59 H59B 109.4 . . ?
C58 C59 H59C 108.5 . . ?
C58 C59 H59D 108.5 . . ?
C58 C59 H59E 108.5 . . ?
C58 C59 H59F 108.5 . . ?
C58 C59 C60A 111.0(4) . . ?
C58 C59 C60B 115.2(3) . . ?
C58 C59 C60C 115.2(3) . . ?
H59A C59 H59B 108.0 . . ?
H59C C59 H59D 107.5 . . ?
H59E C59 H59F 107.5 . . ?
C60A C59 H59A 109.4 . . ?
C60A C59 H59B 109.4 . . ?
C60B C59 H59C 108.5 . . ?
C60B C59 H59D 108.5 . . ?
C60C C59 H59E 108.5 . . ?
C60C C59 H59F 108.5 . . ?
C59 C60A H60A 109.3 . . ?
C59 C60A H60B 109.3 . . ?
H60A C60A H60B 107.9 . . ?
C61A C60A C59 111.8(8) . . ?
C61A C60A H60A 109.3 . . ?
C61A C60A H60B 109.3 . . ?
C60A C61A H61A 108.8 . . ?
C60A C61A H61B 108.8 . . ?
H61A C61A H61B 107.7 . . ?
C62A C61A C60A 113.7(8) . . ?
C62A C61A H61A 108.8 . . ?
C62A C61A H61B 108.8 . . ?
C61A C62A H62A 108.5 . . ?
C61A C62A H62B 108.5 . . ?
H62A C62A H62B 107.5 . . ?
C63A C62A C61A 115.0(9) . . ?
C63A C62A H62A 108.5 . . ?
C63A C62A H62B 108.5 . . ?
C62A C63A H63A 108.3 . . ?
C62A C63A H63B 108.3 . . ?
C62A C63A C64A 115.9(9) . . ?
H63A C63A H63B 107.4 . . ?
C64A C63A H63A 108.3 . . ?
C64A C63A H63B 108.3 . . ?
C63A C64A H64A 108.8 . . ?
C63A C64A H64B 108.8 . . ?
H64A C64A H64B 107.7 . . ?
C65A C64A C63A 113.6(9) . . ?
C65A C64A H64A 108.8 . . ?
C65A C64A H64B 108.8 . . ?
C64A C65A H65A 109.5 . . ?
C64A C65A H65B 109.5 . . ?
C64A C65A H65C 109.5 . . ?
H65A C65A H65B 109.5 . . ?
H65A C65A H65C 109.5 . . ?
H65B C65A H65C 109.5 . . ?
C59 C60B H60C 107.5 . . ?
C59 C60B H60D 107.5 . . ?
H60C C60B H60D 107.0 . . ?
C61B C60B C59 119.5(6) . . ?
C61B C60B H60C 107.5 . . ?
C61B C60B H60D 107.5 . . ?
C60B C61B H61C 107.9 . . ?
C60B C61B H61D 107.9 . . ?
H61C C61B H61D 107.2 . . ?
C62B C61B C60B 117.7(8) . . ?
C62B C61B H61C 107.9 . . ?
C62B C61B H61D 107.9 . . ?
C61B C62B H62C 108.5 . . ?
C61B C62B H62D 108.5 . . ?
H62C C62B H62D 107.5 . . ?
C63B C62B C61B 115.1(8) . . ?
C63B C62B H62C 108.5 . . ?
C63B C62B H62D 108.5 . . ?
C62B C63B H63C 108.7 . . ?
C62B C63B H63D 108.7 . . ?
C62B C63B C64B 114.1(9) . . ?
H63C C63B H63D 107.6 . . ?
C64B C63B H63C 108.7 . . ?
C64B C63B H63D 108.7 . . ?
C63B C64B H64C 109.6 . . ?
C63B C64B H64D 109.6 . . ?
C63B C64B C65B 110.1(10) . . ?
H64C C64B H64D 108.1 . . ?
C65B C64B H64C 109.6 . . ?
C65B C64B H64D 109.6 . . ?
C64B C65B H65D 109.5 . . ?
C64B C65B H65E 109.5 . . ?
C64B C65B H65F 109.5 . . ?
H65D C65B H65E 109.5 . . ?
H65D C65B H65F 109.5 . . ?
H65E C65B H65F 109.5 . . ?
C59 C60C H60E 109.2 . . ?
C59 C60C H60F 109.2 . . ?
H60E C60C H60F 107.9 . . ?
C61C C60C C59 112.0(7) . . ?
C61C C60C H60E 109.2 . . ?
C61C C60C H60F 109.2 . . ?
C60C C61C H61E 108.4 . . ?
C60C C61C H61F 108.4 . . ?
H61E C61C H61F 107.5 . . ?
C62C C61C C60C 115.4(8) . . ?
C62C C61C H61E 108.4 . . ?
C62C C61C H61F 108.4 . . ?
C61C C62C H62E 109.3 . . ?
C61C C62C H62F 109.3 . . ?
C61C C62C C63C 111.8(9) . . ?
H62E C62C H62F 107.9 . . ?
C63C C62C H62E 109.3 . . ?
C63C C62C H62F 109.3 . . ?
C62C C63C H63E 108.6 . . ?
C62C C63C H63F 108.6 . . ?
H63E C63C H63F 107.5 . . ?
C64C C63C C62C 114.8(8) . . ?
C64C C63C H63E 108.6 . . ?
C64C C63C H63F 108.6 . . ?
C63C C64C H64E 107.0 . . ?
C63C C64C H64F 107.0 . . ?
H64E C64C H64F 106.8 . . ?
C65C C64C C63C 121.3(11) . . ?
C65C C64C H64E 107.0 . . ?
C65C C64C H64F 107.0 . . ?
C64C C65C H65G 109.5 . . ?
C64C C65C H65H 109.5 . . ?
C64C C65C H65I 109.5 . . ?
H65G C65C H65H 109.5 . . ?
H65G C65C H65I 109.5 . . ?
H65H C65C H65I 109.5 . . ?
C30 C66 N4 109.82(15) . . ?
C30 C66 C67 108.61(16) . . ?
N4 C66 C67 140.61(17) . . ?
C15 C67 C66 104.54(15) . . ?
C15 C67 C68 118.83(16) . . ?
C68 C67 C66 136.59(17) . . ?
N1 C68 C67 119.17(16) . . ?
N1 C68 C69 109.96(16) . . ?
C67 C68 C69 130.84(16) . . ?
C6 C69 C68 108.92(16) . . ?
C6 C69 C70 121.55(18) . . ?
C70 C69 C68 129.05(17) . . ?
C3 C70 C69 116.64(17) . . ?
C71 C70 C3 118.24(18) . . ?
C71 C70 C69 124.80(17) . . ?
C70 C71 H71 121.0(12) . . ?
C72 C71 C70 120.71(19) . . ?
C72 C71 H71 118.3(12) . . ?
C1 C72 H72 120.5(12) . . ?
C71 C72 C1 120.8(2) . . ?
C71 C72 H72 118.6(12) . . ?

loop_
_geom_bond_atom_site_label_1
_geom_bond_atom_site_label_2
_geom_bond_distance
_geom_bond_site_symmetry_2
_geom_bond_publ_flag
C1 C2 1.362(3) . ?
C1 C72 1.405(3) . ?
C1 H1 0.94(2) . ?
C2 C3 1.418(3) . ?
C2 H2 1.01(2) . ?
C3 C4 1.414(3) . ?
C3 C70 1.428(3) . ?
C4 C5 1.365(3) . ?
C4 H4 0.99(2) . ?
C5 C6 1.412(3) . ?
C5 H5 1.02(2) . ?
C6 B1 1.600(3) . ?
C6 C69 1.389(3) . ?
B1 C7 1.622(3) . ?
B1 C8 1.624(3) . ?
B1 N1 1.646(3) . ?
C7 H7A 0.9800 . ?
C7 H7B 0.9800 . ?
C7 H7C 0.9800 . ?
C8 H8A 0.9800 . ?
C8 H8B 0.9800 . ?
C8 H8C 0.9800 . ?
N1 C9 1.376(2) . ?
N1 C68 1.352(2) . ?
C9 C10 1.416(3) . ?
C9 C14 1.420(3) . ?
C10 C11 1.363(3) . ?
C10 H10 0.98(2) . ?
C11 C12 1.398(3) . ?
C11 H11 0.96(2) . ?
C12 C13 1.366(3) . ?
C12 H12 0.94(2) . ?
C13 C14 1.417(3) . ?
C13 H13 0.94(2) . ?
C14 C15 1.430(2) . ?
C15 N2 1.386(2) . ?
C15 C67 1.419(3) . ?
N2 C21 1.441(2) . ?
N2 C30 1.395(2) . ?
C16 C17 1.389(3) . ?
C16 C21 1.387(3) . ?
C16 H16 0.98(2) . ?
C17 C18 1.389(3) . ?
C17 H17 0.97(2) . ?
C18 C19 1.396(3) . ?
C18 C22 1.512(3) . ?
C19 C20 1.380(3) . ?
C19 H19 0.98(2) . ?
C20 C21 1.384(3) . ?
C20 H20 0.98(2) . ?
C22 H22A 0.9900 . ?
C22 H22B 0.9900 . ?
C22 C23 1.503(3) . ?
C23 H23A 0.9900 . ?
C23 H23B 0.9900 . ?
C23 C24 1.517(3) . ?
C24 H24B 0.9900 . ?
C24 H24A 0.9900 . ?
C24 H24D 0.9900 . ?
C24 H24C 0.9900 . ?
C24 H24F 0.9900 . ?
C24 H24E 0.9900 . ?
C24 C25A 1.543(5) . ?
C24 C25B 1.684(12) . ?
C24 C25C 1.580(16) . ?
C25A H25A 0.9900 . ?
C25A H25B 0.9900 . ?
C25A C26A 1.533(5) . ?
C26A H26A 0.9900 . ?
C26A H26B 0.9900 . ?
C26A C27 1.560(5) . ?
C25B H25C 0.9900 . ?
C25B H25D 0.9900 . ?
C25B C26B 1.565(14) . ?
C26B H26C 0.9900 . ?
C26B H26D 0.9900 . ?
C26B C27 1.574(11) . ?
C25C H25E 0.9900 . ?
C25C H25F 0.9900 . ?
C25C C26C 1.554(16) . ?
C26C H26E 0.9900 . ?
C26C H26F 0.9900 . ?
C26C C27 1.689(15) . ?
C27 H27B 0.9900 . ?
C27 H27A 0.9900 . ?
C27 H27C 0.9900 . ?
C27 H27D 0.9900 . ?
C27 H27F 0.9900 . ?
C27 H27E 0.9900 . ?
C27 C28 1.463(5) . ?
C28 H28A 0.9900 . ?
C28 H28B 0.9900 . ?
C28 C29 1.506(4) . ?
C29 H29A 0.9800 . ?
C29 H29B 0.9800 . ?
C29 H29C 0.9800 . ?
C30 C31 1.430(2) . ?
C30 C66 1.362(3) . ?
C31 C32 1.419(3) . ?
C31 C51 1.411(3) . ?
C32 C33 1.464(3) . ?
C32 N3 1.348(2) . ?
C33 C34 1.434(2) . ?
C33 C42 1.389(3) . ?
C34 C35 1.420(3) . ?
C34 C39 1.426(3) . ?
C35 C36 1.373(3) . ?
C35 H35 0.99(2) . ?
C36 C37 1.402(3) . ?
C36 H36 0.97(2) . ?
C37 C38 1.368(3) . ?
C37 H37 0.97(2) . ?
C38 C39 1.413(3) . ?
C38 H38 1.00(2) . ?
C39 C40 1.424(3) . ?
C40 C41 1.362(3) . ?
C40 H40 1.00(2) . ?
C41 C42 1.408(3) . ?
C41 H41 0.97(2) . ?
C42 B2 1.591(3) . ?
B2 C43 1.616(3) . ?
B2 C44 1.618(3) . ?
B2 N3 1.649(3) . ?
C43 H43A 0.9800 . ?
C43 H43B 0.9800 . ?
C43 H43C 0.9800 . ?
C44 H44A 0.9800 . ?
C44 H44B 0.9800 . ?
C44 H44C 0.9800 . ?
N3 C45 1.382(2) . ?
C45 C46 1.410(3) . ?
C45 C50 1.427(3) . ?
C46 C47 1.367(3) . ?
C46 H46 0.94(2) . ?
C47 C48 1.395(3) . ?
C47 H47 0.97(3) . ?
C48 C49 1.371(3) . ?
C48 H48 0.95(2) . ?
C49 C50 1.412(3) . ?
C49 H49 0.97(2) . ?
C50 C51 1.431(2) . ?
C51 N4 1.399(2) . ?
N4 C52 1.447(2) . ?
N4 C66 1.401(2) . ?
C52 C53 1.387(3) . ?
C52 C57 1.383(3) . ?
C53 C54 1.382(3) . ?
C53 H53 0.98(2) . ?
C54 C55 1.385(3) . ?
C54 H54 0.96(2) . ?
C55 C56 1.390(3) . ?
C55 C58 1.516(3) . ?
C56 C57 1.386(3) . ?
C56 H56 0.96(3) . ?
C57 H57 0.95(2) . ?
C58 H58A 0.9900 . ?
C58 H58B 0.9900 . ?
C58 C59 1.524(4) . ?
C59 H59A 0.9900 . ?
C59 H59B 0.9900 . ?
C59 H59C 0.9900 . ?
C59 H59D 0.9900 . ?
C59 H59E 0.9900 . ?
C59 H59F 0.9900 . ?
C59 C60A 1.548(8) . ?
C59 C60B 1.539(5) . ?
C59 C60C 1.539(5) . ?
C60A H60A 0.9900 . ?
C60A H60B 0.9900 . ?
C60A C61A 1.537(8) . ?
C61A H61A 0.9900 . ?
C61A H61B 0.9900 . ?
C61A C62A 1.519(9) . ?
C62A H62A 0.9900 . ?
C62A H62B 0.9900 . ?
C62A C63A 1.513(8) . ?
C63A H63A 0.9900 . ?
C63A H63B 0.9900 . ?
C63A C64A 1.522(9) . ?
C64A H64A 0.9900 . ?
C64A H64B 0.9900 . ?
C64A C65A 1.505(9) . ?
C65A H65A 0.9800 . ?
C65A H65B 0.9800 . ?
C65A H65C 0.9800 . ?
C60B H60C 0.9900 . ?
C60B H60D 0.9900 . ?
C60B C61B 1.534(8) . ?
C61B H61C 0.9900 . ?
C61B H61D 0.9900 . ?
C61B C62B 1.522(8) . ?
C62B H62C 0.9900 . ?
C62B H62D 0.9900 . ?
C62B C63B 1.507(9) . ?
C63B H63C 0.9900 . ?
C63B H63D 0.9900 . ?
C63B C64B 1.515(9) . ?
C64B H64C 0.9900 . ?
C64B H64D 0.9900 . ?
C64B C65B 1.526(9) . ?
C65B H65D 0.9800 . ?
C65B H65E 0.9800 . ?
C65B H65F 0.9800 . ?
C60C H60E 0.9900 . ?
C60C H60F 0.9900 . ?
C60C C61C 1.535(8) . ?
C61C H61E 0.9900 . ?
C61C H61F 0.9900 . ?
C61C C62C 1.520(9) . ?
C62C H62E 0.9900 . ?
C62C H62F 0.9900 . ?
C62C C63C 1.528(9) . ?
C63C H63E 0.9900 . ?
C63C H63F 0.9900 . ?
C63C C64C 1.515(9) . ?
C64C H64E 0.9900 . ?
C64C H64F 0.9900 . ?
C64C C65C 1.502(9) . ?
C65C H65G 0.9800 . ?
C65C H65H 0.9800 . ?
C65C H65I 0.9800 . ?
C66 C67 1.436(2) . ?
C67 C68 1.421(3) . ?
C68 C69 1.466(3) . ?
C69 C70 1.435(3) . ?
C70 C71 1.413(3) . ?
C71 C72 1.375(3) . ?
C71 H71 0.99(2) . ?
C72 H72 0.98(2) . ?

loop_
_geom_torsion_atom_site_label_1
_geom_torsion_atom_site_label_2
_geom_torsion_atom_site_label_3
_geom_torsion_atom_site_label_4
_geom_torsion
_geom_torsion_site_symmetry_1
_geom_torsion_site_symmetry_2
_geom_torsion_site_symmetry_3
_geom_torsion_site_symmetry_4
_geom_torsion_publ_flag
C1 C2 C3 C4 -171.38(19) . . . . ?
C1 C2 C3 C70 5.2(3) . . . . ?
C2 C1 C72 C71 -3.6(3) . . . . ?
C2 C3 C4 C5 171.9(2) . . . . ?
C2 C3 C70 C69 179.77(17) . . . . ?
C2 C3 C70 C71 -6.4(3) . . . . ?
C3 C4 C5 C6 5.7(3) . . . . ?
C3 C70 C71 C72 2.8(3) . . . . ?
C4 C3 C70 C69 -3.6(3) . . . . ?
C4 C3 C70 C71 170.22(17) . . . . ?
C4 C5 C6 B1 -170.8(2) . . . . ?
C4 C5 C6 C69 1.8(3) . . . . ?
C5 C6 B1 C7 -75.1(3) . . . . ?
C5 C6 B1 C8 55.4(3) . . . . ?
C5 C6 B1 N1 173.35(19) . . . . ?
C5 C6 C69 C68 176.78(17) . . . . ?
C5 C6 C69 C70 -10.5(3) . . . . ?
C6 B1 N1 C9 178.52(16) . . . . ?
C6 B1 N1 C68 9.90(19) . . . . ?
C6 C69 C70 C3 11.2(3) . . . . ?
C6 C69 C70 C71 -162.21(18) . . . . ?
B1 C6 C69 C68 -9.4(2) . . . . ?
B1 C6 C69 C70 163.37(17) . . . . ?
B1 N1 C9 C10 14.1(3) . . . . ?
B1 N1 C9 C14 -166.76(17) . . . . ?
B1 N1 C68 C67 161.76(16) . . . . ?
B1 N1 C68 C69 -16.4(2) . . . . ?
C7 B1 N1 C9 61.4(2) . . . . ?
C7 B1 N1 C68 -107.22(18) . . . . ?
C8 B1 N1 C9 -67.4(2) . . . . ?
C8 B1 N1 C68 123.94(18) . . . . ?
N1 C9 C10 C11 -176.53(18) . . . . ?
N1 C9 C14 C13 174.09(16) . . . . ?
N1 C9 C14 C15 0.4(2) . . . . ?
N1 C68 C69 C6 16.5(2) . . . . ?
N1 C68 C69 C70 -155.59(18) . . . . ?
C9 N1 C68 C67 -7.4(2) . . . . ?
C9 N1 C68 C69 174.37(15) . . . . ?
C9 C10 C11 C12 1.5(3) . . . . ?
C9 C14 C15 N2 177.86(16) . . . . ?
C9 C14 C15 C67 5.4(2) . . . . ?
C10 C9 C14 C13 -6.7(3) . . . . ?
C10 C9 C14 C15 179.57(16) . . . . ?
C10 C11 C12 C13 -4.7(3) . . . . ?
C11 C12 C13 C14 2.0(3) . . . . ?
C12 C13 C14 C9 3.7(3) . . . . ?
C12 C13 C14 C15 176.66(18) . . . . ?
C13 C14 C15 N2 4.8(3) . . . . ?
C13 C14 C15 C67 -167.68(17) . . . . ?
C14 C9 C10 C11 4.3(3) . . . . ?
C14 C15 N2 C21 -5.2(3) . . . . ?
C14 C15 N2 C30 -167.91(17) . . . . ?
C14 C15 C67 C66 165.96(15) . . . . ?
C14 C15 C67 C68 -12.0(2) . . . . ?
C15 N2 C21 C16 -107.8(2) . . . . ?
C15 N2 C21 C20 71.2(2) . . . . ?
C15 N2 C30 C31 165.3(2) . . . . ?
C15 N2 C30 C66 -0.31(19) . . . . ?
C15 C67 C68 N1 12.9(2) . . . . ?
C15 C67 C68 C69 -169.34(17) . . . . ?
N2 C15 C67 C66 -7.87(19) . . . . ?
N2 C15 C67 C68 174.15(15) . . . . ?
N2 C30 C31 C32 14.0(4) . . . . ?
N2 C30 C31 C51 -159.4(2) . . . . ?
N2 C30 C66 N4 166.54(14) . . . . ?
N2 C30 C66 C67 -4.7(2) . . . . ?
C16 C17 C18 C19 1.6(3) . . . . ?
C16 C17 C18 C22 -178.92(18) . . . . ?
C17 C16 C21 N2 178.33(16) . . . . ?
C17 C16 C21 C20 -0.6(3) . . . . ?
C17 C18 C19 C20 0.0(3) . . . . ?
C17 C18 C22 C23 -111.5(3) . . . . ?
C18 C19 C20 C21 -2.0(3) . . . . ?
C18 C22 C23 C24 -177.9(3) . . . . ?
C19 C18 C22 C23 67.9(3) . . . . ?
C19 C20 C21 N2 -176.66(16) . . . . ?
C19 C20 C21 C16 2.3(3) . . . . ?
C21 N2 C30 C31 2.0(3) . . . . ?
C21 N2 C30 C66 -163.56(16) . . . . ?
C21 C16 C17 C18 -1.4(3) . . . . ?
C22 C18 C19 C20 -179.39(18) . . . . ?
C22 C23 C24 C25A -164.6(3) . . . . ?
C22 C23 C24 C25B 149.4(6) . . . . ?
C22 C23 C24 C25C 172.2(10) . . . . ?
C23 C24 C25A C26A -75.6(4) . . . . ?
C23 C24 C25B C26B 69.7(10) . . . . ?
C23 C24 C25C C26C -54(3) . . . . ?
C24 C25A C26A C27 178.2(3) . . . . ?
C24 C25B C26B C27 170.7(8) . . . . ?
C24 C25C C26C C27 177(2) . . . . ?
C25A C26A C27 C28 176.0(3) . . . . ?
C26A C27 C28 C29 -172.3(3) . . . . ?
C25B C26B C27 C28 73.0(12) . . . . ?
C26B C27 C28 C29 154.9(8) . . . . ?
C25C C26C C27 C28 166.7(14) . . . . ?
C26C C27 C28 C29 178.1(8) . . . . ?
C30 N2 C21 C16 52.1(2) . . . . ?
C30 N2 C21 C20 -128.91(19) . . . . ?
C30 C31 C32 C33 18.9(3) . . . . ?
C30 C31 C32 N3 -155.95(19) . . . . ?
C30 C31 C51 C50 168.12(16) . . . . ?
C30 C31 C51 N4 -6.48(19) . . . . ?
C30 C66 C67 C15 7.61(19) . . . . ?
C30 C66 C67 C68 -175.0(2) . . . . ?
C31 C30 C66 N4 -3.8(2) . . . . ?
C31 C30 C66 C67 -175.04(14) . . . . ?
C31 C32 C33 C34 28.3(3) . . . . ?
C31 C32 C33 C42 -159.22(18) . . . . ?
C31 C32 N3 B2 160.21(16) . . . . ?
C31 C32 N3 C45 -13.6(2) . . . . ?
C31 C51 N4 C52 154.21(16) . . . . ?
C31 C51 N4 C66 4.33(19) . . . . ?
C32 C31 C51 C50 -6.5(3) . . . . ?
C32 C31 C51 N4 178.85(15) . . . . ?
C32 C33 C34 C35 9.1(3) . . . . ?
C32 C33 C34 C39 -177.53(17) . . . . ?
C32 C33 C42 C41 175.96(16) . . . . ?
C32 C33 C42 B2 -9.3(2) . . . . ?
C32 N3 C45 C46 -177.60(17) . . . . ?
C32 N3 C45 C50 0.1(3) . . . . ?
C33 C32 N3 B2 -15.62(19) . . . . ?
C33 C32 N3 C45 170.60(15) . . . . ?
C33 C34 C35 C36 176.31(18) . . . . ?
C33 C34 C39 C38 -179.59(17) . . . . ?
C33 C34 C39 C40 -3.3(3) . . . . ?
C33 C42 B2 C43 112.79(19) . . . . ?
C33 C42 B2 C44 -117.28(18) . . . . ?
C33 C42 B2 N3 0.54(19) . . . . ?
C34 C33 C42 C41 -10.9(3) . . . . ?
C34 C33 C42 B2 163.81(16) . . . . ?
C34 C35 C36 C37 1.2(3) . . . . ?
C34 C39 C40 C41 -4.1(3) . . . . ?
C35 C34 C39 C38 -5.8(3) . . . . ?
C35 C34 C39 C40 170.50(17) . . . . ?
C35 C36 C37 C38 -2.7(3) . . . . ?
C36 C37 C38 C39 -0.1(3) . . . . ?
C37 C38 C39 C34 4.4(3) . . . . ?
C37 C38 C39 C40 -171.82(19) . . . . ?
C38 C39 C40 C41 172.17(19) . . . . ?
C39 C34 C35 C36 3.1(3) . . . . ?
C39 C40 C41 C42 4.3(3) . . . . ?
C40 C41 C42 C33 3.2(3) . . . . ?
C40 C41 C42 B2 -170.56(19) . . . . ?
C41 C42 B2 C43 -73.1(3) . . . . ?
C41 C42 B2 C44 56.8(3) . . . . ?
C41 C42 B2 N3 174.62(18) . . . . ?
C42 C33 C34 C35 -162.46(17) . . . . ?
C42 C33 C34 C39 10.9(3) . . . . ?
C42 B2 N3 C32 9.20(18) . . . . ?
C42 B2 N3 C45 -177.57(16) . . . . ?
B2 N3 C45 C46 9.8(3) . . . . ?
B2 N3 C45 C50 -172.46(17) . . . . ?
C43 B2 N3 C32 -107.89(17) . . . . ?
C43 B2 N3 C45 65.3(2) . . . . ?
C44 B2 N3 C32 123.71(17) . . . . ?
C44 B2 N3 C45 -63.1(2) . . . . ?
N3 C32 C33 C34 -156.48(17) . . . . ?
N3 C32 C33 C42 16.0(2) . . . . ?
N3 C45 C46 C47 174.60(19) . . . . ?
N3 C45 C50 C49 -172.94(16) . . . . ?
N3 C45 C50 C51 9.8(3) . . . . ?
C45 C46 C47 C48 -0.2(3) . . . . ?
C45 C50 C51 C31 -6.3(2) . . . . ?
C45 C50 C51 N4 167.13(17) . . . . ?
C46 C45 C50 C49 4.8(3) . . . . ?
C46 C45 C50 C51 -172.49(17) . . . . ?
C46 C47 C48 C49 2.0(3) . . . . ?
C47 C48 C49 C50 -0.3(3) . . . . ?
C48 C49 C50 C45 -3.1(3) . . . . ?
C48 C49 C50 C51 173.82(19) . . . . ?
C49 C50 C51 C31 176.74(17) . . . . ?
C49 C50 C51 N4 -9.9(3) . . . . ?
C50 C45 C46 C47 -3.2(3) . . . . ?
C50 C51 N4 C52 -19.7(3) . . . . ?
C50 C51 N4 C66 -169.62(18) . . . . ?
C51 C31 C32 C33 -168.39(17) . . . . ?
C51 C31 C32 N3 16.7(2) . . . . ?
C51 N4 C52 C53 88.3(2) . . . . ?
C51 N4 C52 C57 -94.0(2) . . . . ?
C51 N4 C66 C30 -0.26(19) . . . . ?
C51 N4 C66 C67 166.6(2) . . . . ?
N4 C52 C53 C54 177.37(17) . . . . ?
N4 C52 C57 C56 -177.02(18) . . . . ?
N4 C66 C67 C15 -159.3(2) . . . . ?
N4 C66 C67 C68 18.1(4) . . . . ?
C52 N4 C66 C30 -152.14(16) . . . . ?
C52 N4 C66 C67 14.7(3) . . . . ?
C52 C53 C54 C55 -0.8(3) . . . . ?
C53 C52 C57 C56 0.7(3) . . . . ?
C53 C54 C55 C56 1.5(3) . . . . ?
C53 C54 C55 C58 -174.8(2) . . . . ?
C54 C55 C56 C57 -1.0(3) . . . . ?
C54 C55 C58 C59 85.6(3) . . . . ?
C55 C56 C57 C52 0.0(3) . . . . ?
C55 C58 C59 C60A 162.7(6) . . . . ?
C55 C58 C59 C60B -176.4(4) . . . . ?
C55 C58 C59 C60C -176.4(4) . . . . ?
C56 C55 C58 C59 -90.5(3) . . . . ?
C57 C52 C53 C54 -0.3(3) . . . . ?
C58 C55 C56 C57 175.2(2) . . . . ?
C58 C59 C60A C61A -173.9(7) . . . . ?
C58 C59 C60B C61B 157.8(6) . . . . ?
C58 C59 C60C C61C -173.2(7) . . . . ?
C59 C60A C61A C62A 74.9(13) . . . . ?
C59 C60B C61B C62B 54.2(12) . . . . ?
C59 C60C C61C C62C 55.7(16) . . . . ?
C60A C61A C62A C63A 169.3(10) . . . . ?
C61A C62A C63A C64A 179.9(11) . . . . ?
C62A C63A C64A C65A -67.3(15) . . . . ?
C60B C61B C62B C63B 53.1(14) . . . . ?
C61B C62B C63B C64B -179.3(11) . . . . ?
C62B C63B C64B C65B 179.8(11) . . . . ?
C60C C61C C62C C63C -170.7(13) . . . . ?
C61C C62C C63C C64C 169.0(13) . . . . ?
C62C C63C C64C C65C 40.8(19) . . . . ?
C66 C30 C31 C32 179.69(19) . . . . ?
C66 C30 C31 C51 6.26(19) . . . . ?
C66 N4 C52 C53 -125.69(19) . . . . ?
C66 N4 C52 C57 52.0(2) . . . . ?
C66 C67 C68 N1 -164.23(19) . . . . ?
C66 C67 C68 C69 13.5(3) . . . . ?
C67 C15 N2 C21 167.95(15) . . . . ?
C67 C15 N2 C30 5.27(19) . . . . ?
C67 C68 C69 C6 -161.44(18) . . . . ?
C67 C68 C69 C70 26.5(3) . . . . ?
C68 N1 C9 C10 -178.47(17) . . . . ?
C68 N1 C9 C14 0.7(3) . . . . ?
C68 C69 C70 C3 -177.65(17) . . . . ?
C68 C69 C70 C71 9.0(3) . . . . ?
C69 C6 B1 C7 111.8(2) . . . . ?
C69 C6 B1 C8 -117.70(19) . . . . ?
C69 C6 B1 N1 0.24(19) . . . . ?
C69 C70 C71 C72 176.06(18) . . . . ?
C70 C3 C4 C5 -4.6(3) . . . . ?
C70 C71 C72 C1 2.3(3) . . . . ?
C72 C1 C2 C3 -0.2(3) . . . . ?
